data_4029035
loop_
_publ_author_name
'Zhang, Min'
'Luo, Fan'
'Gong, Yuefa'

_publ_section_title
;
 Stereoselective Cascade Formal Nucleophilic Substitution and Mannich
 Reaction of Ethyl 2-Aroyl-1-chlorocyclopropanecarboxylates.
;
_journal_issue 3
_journal_name_full 'The Journal of organic chemistry'
_journal_page_first 1335
_journal_paper_doi 10.1021/jo402739f
_journal_volume 79
_journal_year 2014
_chemical_formula_sum 'C26 H22 Cl N O4'
_chemical_formula_weight 447.90
_chemical_name_systematic
; 
 ? 
;
_space_group_IT_number 14
_symmetry_cell_setting monoclinic
_symmetry_space_group_name_Hall '-P 2yn'
_symmetry_space_group_name_H-M 'P 1 21/n 1'
_atom_sites_solution_hydrogens geom
_atom_sites_solution_primary direct
_atom_sites_solution_secondary difmap
_audit_creation_method SHELXL-97
_cell_angle_alpha 90.00
_cell_angle_beta 103.909(3)
_cell_angle_gamma 90.00
_cell_formula_units_Z 4
_cell_length_a 10.330(2)
_cell_length_b 11.014(3)
_cell_length_c 20.136(4)
_cell_measurement_reflns_used 8959
_cell_measurement_temperature 298(2)
_cell_measurement_theta_max 31.91
_cell_measurement_theta_min 2.50
_cell_volume 2223.8(9)
_computing_cell_refinement 'Bruker SAINT'
_computing_data_collection 'Bruker APEX2'
_computing_data_reduction 'Bruker SAINT'
_computing_molecular_graphics 'Bruker SHELXTL'
_computing_publication_material 'Bruker SHELXTL'
_computing_structure_refinement 'SHELXL-97 (Sheldrick, 1997)'
_computing_structure_solution 'SHELXS-97 (Sheldrick, 1990)'
_diffrn_ambient_temperature 298(2)
_diffrn_measured_fraction_theta_full 0.990
_diffrn_measured_fraction_theta_max 0.990
_diffrn_measurement_device_type 'Bruker APEX-II CCD'
_diffrn_measurement_method '\f and \w scans'
_diffrn_radiation_monochromator graphite
_diffrn_radiation_source 'fine-focus sealed tube'
_diffrn_radiation_type MoK\a
_diffrn_radiation_wavelength 0.71073
_diffrn_reflns_av_R_equivalents 0.0226
_diffrn_reflns_av_sigmaI/netI 0.0249
_diffrn_reflns_limit_h_max 13
_diffrn_reflns_limit_h_min -14
_diffrn_reflns_limit_k_max 15
_diffrn_reflns_limit_k_min -15
_diffrn_reflns_limit_l_max 28
_diffrn_reflns_limit_l_min -23
_diffrn_reflns_number 20743
_diffrn_reflns_theta_full 30.00
_diffrn_reflns_theta_max 30.00
_diffrn_reflns_theta_min 2.05
_diffrn_standards_number 0
_exptl_absorpt_coefficient_mu 0.205
_exptl_absorpt_correction_T_max 0.9798
_exptl_absorpt_correction_T_min 0.9758
_exptl_absorpt_correction_type none
_exptl_crystal_density_diffrn 1.338
_exptl_crystal_density_meas 0
_exptl_crystal_density_method 'not measured'
_exptl_crystal_F_000 936
_exptl_crystal_size_max 0.12
_exptl_crystal_size_mid 0.10
_exptl_crystal_size_min 0.10
_refine_diff_density_max 0.438
_refine_diff_density_min -0.555
_refine_diff_density_rms 0.115
_refine_ls_extinction_method none
_refine_ls_goodness_of_fit_ref 1.041
_refine_ls_hydrogen_treatment mixed
_refine_ls_matrix_type full
_refine_ls_number_parameters 293
_refine_ls_number_reflns 6427
_refine_ls_number_restraints 0
_refine_ls_restrained_S_all 1.041
_refine_ls_R_factor_all 0.0633
_refine_ls_R_factor_gt 0.0478
_refine_ls_shift/su_max 0.000
_refine_ls_shift/su_mean 0.000
_refine_ls_structure_factor_coef Fsqd
_refine_ls_weighting_details 'calc w=1/[\s^2^(Fo^2^)+(0.0908P)^2^+0.5674P] where P=(Fo^2^+2Fc^2^)/3'
_refine_ls_weighting_scheme calc
_refine_ls_wR_factor_gt 0.1379
_refine_ls_wR_factor_ref 0.1596
_reflns_number_gt 5089
_reflns_number_total 6427
_reflns_threshold_expression >2sigma(I)
_cod_data_source_file jo402739f_si_002.cif
_cod_data_source_block e:\131105b\work\mo_131105b_0m
_cod_depositor_comments
;
The following automatic conversions were performed:

'_symmetry_cell_setting' value 'Monoclinic' changed to 'monoclinic'
according to
/usr/data/users/saulius/automatic-downloads/current/ACS/lib/dictionaries/cif_core.dic
dictionary named 'cif_core.dic' version 2.4.2 from 2011-04-26.

Automatic conversion script
Id: cif_fix_values 2281 2013-09-26 08:29:07Z andrius 
;
_cod_original_cell_volume 2223.9(9)
_cod_original_sg_symbol_H-M P2(1)/n
_cod_database_code 4029035

loop_
_symmetry_equiv_pos_as_xyz
'x, y, z'
'-x+1/2, y+1/2, -z+1/2'
'-x, -y, -z'
'x-1/2, -y-1/2, z-1/2'

loop_
_atom_site_label
_atom_site_type_symbol
_atom_site_fract_x
_atom_site_fract_y
_atom_site_fract_z
_atom_site_U_iso_or_equiv
_atom_site_adp_type
_atom_site_occupancy
_atom_site_symmetry_multiplicity
_atom_site_calc_flag
_atom_site_refinement_flags
C1 C 0.32055(14) 0.52036(14) 0.17351(8) 0.0378(3) Uani 1 1 d .
C2 C 0.43272(15) 0.44964(13) 0.19658(9) 0.0404(3) Uani 1 1 d .
H2 H 0.4248 0.3663 0.2020 0.049 Uiso 1 1 calc R
C3 C 0.55771(14) 0.50432(13) 0.21166(8) 0.0373(3) Uani 1 1 d .
H3 H 0.6338 0.4573 0.2271 0.045 Uiso 1 1 calc R
C4 C 0.56949(13) 0.62924(11) 0.20374(7) 0.0301(3) Uani 1 1 d .
C5 C 0.45362(14) 0.69890(13) 0.18300(8) 0.0398(3) Uani 1 1 d .
H5 H 0.4605 0.7827 0.1793 0.048 Uiso 1 1 calc R
C6 C 0.32892(15) 0.64509(15) 0.16795(10) 0.0456(4) Uani 1 1 d .
H6 H 0.2522 0.6919 0.1543 0.055 Uiso 1 1 calc R
C7 C 0.70055(13) 0.69202(12) 0.21601(7) 0.0315(3) Uani 1 1 d .
C8 C 0.82664(12) 0.61966(11) 0.24437(7) 0.0283(2) Uani 1 1 d .
C9 C 0.94644(13) 0.63866(12) 0.21436(6) 0.0298(3) Uani 1 1 d .
C10 C 0.87223(13) 0.52015(12) 0.20330(7) 0.0323(3) Uani 1 1 d .
H10A H 0.9152 0.4496 0.2279 0.039 Uiso 1 1 calc R
H10B H 0.8176 0.5034 0.1579 0.039 Uiso 1 1 calc R
C11 C 0.85947(13) 0.60574(11) 0.32239(7) 0.0303(3) Uani 1 1 d .
H11 H 0.7936 0.5515 0.3345 0.036 Uiso 1 1 calc R
C12 C 0.99675(14) 0.55173(12) 0.34895(7) 0.0314(3) Uani 1 1 d .
C13 C 1.09816(14) 0.57751(12) 0.31666(7) 0.0323(3) Uani 1 1 d .
C14 C 1.22773(16) 0.53571(16) 0.34279(8) 0.0437(4) Uani 1 1 d .
H14 H 1.2945 0.5531 0.3204 0.052 Uiso 1 1 calc R
C15 C 1.25581(18) 0.46815(17) 0.40237(9) 0.0508(4) Uani 1 1 d .
H15 H 1.3422 0.4404 0.4203 0.061 Uiso 1 1 calc R
C16 C 1.1564(2) 0.44134(16) 0.43564(9) 0.0503(4) Uani 1 1 d .
H16 H 1.1759 0.3957 0.4757 0.060 Uiso 1 1 calc R
C17 C 1.02796(17) 0.48293(14) 0.40885(8) 0.0408(3) Uani 1 1 d .
H17 H 0.9613 0.4647 0.4312 0.049 Uiso 1 1 calc R
C18 C 0.76747(15) 0.75092(13) 0.39652(7) 0.0344(3) Uani 1 1 d .
C19 C 0.80292(19) 0.84532(14) 0.44376(8) 0.0451(4) Uani 1 1 d .
H19 H 0.8834 0.8858 0.4476 0.054 Uiso 1 1 calc R
C20 C 0.7188(2) 0.87894(18) 0.48488(9) 0.0592(5) Uani 1 1 d .
H20 H 0.7435 0.9420 0.5161 0.071 Uiso 1 1 calc R
C21 C 0.5994(3) 0.8204(2) 0.48016(12) 0.0705(6) Uani 1 1 d .
H21 H 0.5435 0.8433 0.5079 0.085 Uiso 1 1 calc R
C22 C 0.5641(2) 0.7279(2) 0.43405(11) 0.0650(5) Uani 1 1 d .
H22 H 0.4834 0.6880 0.4307 0.078 Uiso 1 1 calc R
C23 C 0.64631(17) 0.69222(18) 0.39206(9) 0.0475(4) Uani 1 1 d .
H23 H 0.6203 0.6292 0.3610 0.057 Uiso 1 1 calc R
C24 C 0.93733(15) 0.72567(14) 0.15617(7) 0.0374(3) Uani 1 1 d .
C25 C 0.7979(2) 0.78769(19) 0.05027(9) 0.0566(5) Uani 1 1 d .
H25A H 0.8724 0.8029 0.0299 0.068 Uiso 1 1 calc R
H25B H 0.7732 0.8635 0.0684 0.068 Uiso 1 1 calc R
C26 C 0.6839(4) 0.7376(2) -0.00119(14) 0.1035(12) Uani 1 1 d .
H26A H 0.7110 0.6650 -0.0204 0.155 Uiso 1 1 calc R
H26B H 0.6537 0.7963 -0.0368 0.155 Uiso 1 1 calc R
H26C H 0.6127 0.7190 0.0202 0.155 Uiso 1 1 calc R
Cl1 Cl 0.16582(4) 0.45056(5) 0.14998(3) 0.06041(16) Uani 1 1 d .
N1 N 0.85248(15) 0.72405(12) 0.35461(7) 0.0413(3) Uani 1 1 d .
H1 H 0.926(2) 0.7612(19) 0.3624(11) 0.050 Uiso 1 1 d .
O1 O 0.70753(11) 0.80053(9) 0.20510(7) 0.0484(3) Uani 1 1 d .
O2 O 1.07558(9) 0.64647(9) 0.25797(5) 0.0343(2) Uani 1 1 d .
O3 O 1.01235(13) 0.80837(14) 0.15617(7) 0.0591(4) Uani 1 1 d .
O4 O 0.83409(12) 0.69785(11) 0.10431(6) 0.0472(3) Uani 1 1 d .

loop_
_atom_site_aniso_label
_atom_site_aniso_U_11
_atom_site_aniso_U_22
_atom_site_aniso_U_33
_atom_site_aniso_U_23
_atom_site_aniso_U_13
_atom_site_aniso_U_12
C1 0.0279(6) 0.0451(7) 0.0405(7) -0.0062(6) 0.0081(5) -0.0060(5)
C2 0.0354(7) 0.0330(6) 0.0524(9) -0.0010(6) 0.0096(6) -0.0038(5)
C3 0.0288(6) 0.0302(6) 0.0499(8) 0.0020(6) 0.0036(6) 0.0021(5)
C4 0.0262(6) 0.0291(6) 0.0328(6) 0.0016(5) 0.0030(5) 0.0011(4)
C5 0.0292(7) 0.0336(6) 0.0529(9) 0.0059(6) 0.0024(6) 0.0034(5)
C6 0.0264(7) 0.0437(8) 0.0620(10) 0.0050(7) 0.0016(6) 0.0049(6)
C7 0.0273(6) 0.0280(6) 0.0376(7) -0.0012(5) 0.0047(5) 0.0011(4)
C8 0.0242(5) 0.0267(5) 0.0326(6) -0.0018(4) 0.0042(4) -0.0004(4)
C9 0.0257(6) 0.0340(6) 0.0279(6) -0.0014(5) 0.0027(4) -0.0008(4)
C10 0.0301(6) 0.0303(6) 0.0338(6) -0.0048(5) 0.0023(5) 0.0010(5)
C11 0.0314(6) 0.0269(5) 0.0336(6) -0.0021(5) 0.0099(5) -0.0018(4)
C12 0.0332(6) 0.0304(6) 0.0285(6) -0.0032(5) 0.0032(5) -0.0008(5)
C13 0.0295(6) 0.0357(6) 0.0286(6) -0.0031(5) 0.0011(5) 0.0007(5)
C14 0.0307(7) 0.0563(9) 0.0401(8) -0.0031(7) 0.0007(6) 0.0051(6)
C15 0.0428(9) 0.0563(10) 0.0440(9) 0.0002(7) -0.0080(7) 0.0123(7)
C16 0.0592(11) 0.0472(8) 0.0369(8) 0.0049(6) -0.0036(7) 0.0072(7)
C17 0.0494(9) 0.0381(7) 0.0323(7) 0.0018(6) 0.0049(6) -0.0019(6)
C18 0.0409(7) 0.0356(6) 0.0257(6) 0.0034(5) 0.0062(5) 0.0110(5)
C19 0.0613(10) 0.0388(7) 0.0349(7) -0.0012(6) 0.0108(7) 0.0069(7)
C20 0.0882(15) 0.0527(10) 0.0401(9) -0.0084(7) 0.0223(9) 0.0137(10)
C21 0.0746(15) 0.0863(15) 0.0604(12) -0.0090(11) 0.0357(11) 0.0180(12)
C22 0.0473(10) 0.0912(16) 0.0619(12) -0.0093(11) 0.0235(9) 0.0066(10)
C23 0.0377(8) 0.0650(10) 0.0394(8) -0.0076(7) 0.0083(6) 0.0060(7)
C24 0.0336(7) 0.0452(7) 0.0333(7) 0.0031(6) 0.0078(5) 0.0015(6)
C25 0.0625(11) 0.0623(11) 0.0399(8) 0.0144(8) 0.0022(8) 0.0139(9)
C26 0.138(3) 0.0648(14) 0.0687(15) 0.0083(11) -0.0523(17) 0.0110(15)
Cl1 0.0317(2) 0.0670(3) 0.0827(4) -0.0177(2) 0.0142(2) -0.01547(18)
N1 0.0470(7) 0.0344(6) 0.0478(7) -0.0112(5) 0.0218(6) -0.0058(5)
O1 0.0361(6) 0.0276(5) 0.0786(8) 0.0045(5) 0.0082(5) 0.0005(4)
O2 0.0245(4) 0.0432(5) 0.0329(5) 0.0038(4) 0.0027(3) -0.0027(4)
O3 0.0504(7) 0.0694(8) 0.0545(7) 0.0206(6) 0.0067(6) -0.0174(6)
O4 0.0491(7) 0.0518(6) 0.0337(5) 0.0077(5) -0.0036(5) 0.0017(5)

loop_
_atom_type_symbol
_atom_type_description
_atom_type_scat_dispersion_real
_atom_type_scat_dispersion_imag
_atom_type_scat_source
C C 0.0033 0.0016 'International Tables Vol C Tables 4.2.6.8 and 6.1.1.4'
H H 0.0000 0.0000 'International Tables Vol C Tables 4.2.6.8 and 6.1.1.4'
N N 0.0061 0.0033 'International Tables Vol C Tables 4.2.6.8 and 6.1.1.4'
O O 0.0106 0.0060 'International Tables Vol C Tables 4.2.6.8 and 6.1.1.4'
Cl Cl 0.1484 0.1585 'International Tables Vol C Tables 4.2.6.8 and 6.1.1.4'

loop_
_geom_angle_atom_site_label_1
_geom_angle_atom_site_label_2
_geom_angle_atom_site_label_3
_geom_angle
C2 C1 C6 121.59(13)
C2 C1 Cl1 119.07(12)
C6 C1 Cl1 119.33(12)
C1 C2 C3 119.29(13)
C1 C2 H2 120.4
C3 C2 H2 120.4
C2 C3 C4 120.30(13)
C2 C3 H3 119.8
C4 C3 H3 119.8
C3 C4 C5 118.93(12)
C3 C4 C7 122.75(12)
C5 C4 C7 118.31(12)
C6 C5 C4 121.03(13)
C6 C5 H5 119.5
C4 C5 H5 119.5
C1 C6 C5 118.74(14)
C1 C6 H6 120.6
C5 C6 H6 120.6
O1 C7 C4 121.08(12)
O1 C7 C8 119.99(12)
C4 C7 C8 118.91(11)
C10 C8 C9 59.45(9)
C10 C8 C7 121.76(11)
C9 C8 C7 119.13(11)
C10 C8 C11 117.76(11)
C9 C8 C11 114.92(10)
C7 C8 C11 113.38(11)
O2 C9 C24 108.63(11)
O2 C9 C10 121.12(11)
C24 C9 C10 120.37(11)
O2 C9 C8 120.00(11)
C24 C9 C8 119.71(11)
C10 C9 C8 60.21(9)
C9 C10 C8 60.34(9)
C9 C10 H10A 117.7
C8 C10 H10A 117.7
C9 C10 H10B 117.7
C8 C10 H10B 117.7
H10A C10 H10B 114.9
N1 C11 C12 109.59(11)
N1 C11 C8 110.03(11)
C12 C11 C8 111.06(11)
N1 C11 H11 108.7
C12 C11 H11 108.7
C8 C11 H11 108.7
C13 C12 C17 118.18(13)
C13 C12 C11 120.20(12)
C17 C12 C11 121.45(13)
O2 C13 C12 121.56(12)
O2 C13 C14 117.10(13)
C12 C13 C14 121.34(14)
C15 C14 C13 119.19(16)
C15 C14 H14 120.4
C13 C14 H14 120.4
C14 C15 C16 120.60(15)
C14 C15 H15 119.7
C16 C15 H15 119.7
C17 C16 C15 119.54(15)
C17 C16 H16 120.2
C15 C16 H16 120.2
C16 C17 C12 121.14(16)
C16 C17 H17 119.4
C12 C17 H17 119.4
N1 C18 C23 123.50(14)
N1 C18 C19 118.16(15)
C23 C18 C19 118.29(15)
C20 C19 C18 120.38(18)
C20 C19 H19 119.8
C18 C19 H19 119.8
C21 C20 C19 120.91(18)
C21 C20 H20 119.5
C19 C20 H20 119.5
C22 C21 C20 119.03(19)
C22 C21 H21 120.5
C20 C21 H21 120.5
C21 C22 C23 121.4(2)
C21 C22 H22 119.3
C23 C22 H22 119.3
C22 C23 C18 120.02(18)
C22 C23 H23 120.0
C18 C23 H23 120.0
O3 C24 O4 124.75(14)
O3 C24 C9 124.61(14)
O4 C24 C9 110.64(13)
O4 C25 C26 106.83(18)
O4 C25 H25A 110.4
C26 C25 H25A 110.4
O4 C25 H25B 110.4
C26 C25 H25B 110.4
H25A C25 H25B 108.6
C25 C26 H26A 109.5
C25 C26 H26B 109.5
H26A C26 H26B 109.5
C25 C26 H26C 109.5
H26A C26 H26C 109.5
H26B C26 H26C 109.5
C18 N1 C11 124.37(13)
C18 N1 H1 117.1(15)
C11 N1 H1 112.1(15)
C13 O2 C9 116.10(10)
C24 O4 C25 116.27(14)

loop_
_geom_bond_atom_site_label_1
_geom_bond_atom_site_label_2
_geom_bond_distance
C1 C2 1.381(2)
C1 C6 1.383(2)
C1 Cl1 1.7339(15)
C2 C3 1.391(2)
C2 H2 0.9300
C3 C4 1.3939(19)
C3 H3 0.9300
C4 C5 1.3983(18)
C4 C7 1.4871(18)
C5 C6 1.384(2)
C5 H5 0.9300
C6 H6 0.9300
C7 O1 1.2204(17)
C7 C8 1.5166(17)
C8 C10 1.5146(18)
C8 C9 1.5166(19)
C8 C11 1.5333(19)
C9 O2 1.4125(15)
C9 C24 1.499(2)
C9 C10 1.5030(19)
C10 H10A 0.9700
C10 H10B 0.9700
C11 N1 1.4651(17)
C11 C12 1.5121(19)
C11 H11 0.9800
C12 C13 1.389(2)
C12 C17 1.395(2)
C13 O2 1.3768(17)
C13 C14 1.393(2)
C14 C15 1.382(2)
C14 H14 0.9300
C15 C16 1.386(3)
C15 H15 0.9300
C16 C17 1.385(2)
C16 H16 0.9300
C17 H17 0.9300
C18 N1 1.3883(19)
C18 C23 1.392(2)
C18 C19 1.397(2)
C19 C20 1.387(3)
C19 H19 0.9300
C20 C21 1.375(3)
C20 H20 0.9300
C21 C22 1.368(3)
C21 H21 0.9300
C22 C23 1.391(3)
C22 H22 0.9300
C23 H23 0.9300
C24 O3 1.196(2)
C24 O4 1.3365(18)
C25 O4 1.452(2)
C25 C26 1.476(3)
C25 H25A 0.9700
C25 H25B 0.9700
C26 H26A 0.9600
C26 H26B 0.9600
C26 H26C 0.9600
N1 H1 0.84(2)

loop_
_geom_torsion_atom_site_label_1
_geom_torsion_atom_site_label_2
_geom_torsion_atom_site_label_3
_geom_torsion_atom_site_label_4
_geom_torsion
C6 C1 C2 C3 -3.0(3)
Cl1 C1 C2 C3 176.22(13)
C1 C2 C3 C4 0.2(2)
C2 C3 C4 C5 2.4(2)
C2 C3 C4 C7 -177.15(14)
C3 C4 C5 C6 -2.4(2)
C7 C4 C5 C6 177.18(15)
C2 C1 C6 C5 3.0(3)
Cl1 C1 C6 C5 -176.20(13)
C4 C5 C6 C1 -0.2(3)
C3 C4 C7 O1 176.06(15)
C5 C4 C7 O1 -3.5(2)
C3 C4 C7 C8 -5.6(2)
C5 C4 C7 C8 174.78(13)
O1 C7 C8 C10 -114.71(16)
C4 C7 C8 C10 66.95(17)
O1 C7 C8 C9 -44.55(19)
C4 C7 C8 C9 137.11(13)
O1 C7 C8 C11 95.47(16)
C4 C7 C8 C11 -82.86(14)
C10 C8 C9 O2 -110.93(13)
C7 C8 C9 O2 137.31(12)
C11 C8 C9 O2 -2.13(16)
C10 C8 C9 C24 110.12(13)
C7 C8 C9 C24 -1.65(17)
C11 C8 C9 C24 -141.09(12)
C7 C8 C9 C10 -111.76(13)
C11 C8 C9 C10 108.80(12)
O2 C9 C10 C8 109.10(13)
C24 C9 C10 C8 -109.06(14)
C7 C8 C10 C9 107.42(13)
C11 C8 C10 C9 -104.02(12)
C10 C8 C11 N1 159.89(12)
C9 C8 C11 N1 92.77(13)
C7 C8 C11 N1 -49.00(15)
C10 C8 C11 C12 38.38(15)
C9 C8 C11 C12 -28.74(15)
C7 C8 C11 C12 -170.51(10)
N1 C11 C12 C13 -88.58(15)
C8 C11 C12 C13 33.19(16)
N1 C11 C12 C17 86.52(15)
C8 C11 C12 C17 -151.71(12)
C17 C12 C13 O2 -178.96(13)
C11 C12 C13 O2 -3.70(19)
C17 C12 C13 C14 0.3(2)
C11 C12 C13 C14 175.57(13)
O2 C13 C14 C15 178.73(14)
C12 C13 C14 C15 -0.6(2)
C13 C14 C15 C16 0.5(3)
C14 C15 C16 C17 -0.1(3)
C15 C16 C17 C12 -0.2(2)
C13 C12 C17 C16 0.1(2)
C11 C12 C17 C16 -175.14(14)
N1 C18 C19 C20 177.40(15)
C23 C18 C19 C20 0.0(2)
C18 C19 C20 C21 0.1(3)
C19 C20 C21 C22 -0.1(3)
C20 C21 C22 C23 0.0(4)
C21 C22 C23 C18 0.1(3)
N1 C18 C23 C22 -177.33(18)
C19 C18 C23 C22 -0.1(2)
O2 C9 C24 O3 -17.7(2)
C10 C9 C24 O3 -163.76(16)
C8 C9 C24 O3 125.43(17)
O2 C9 C24 O4 162.16(12)
C10 C9 C24 O4 16.09(19)
C8 C9 C24 O4 -54.73(17)
C23 C18 N1 C11 -26.9(2)
C19 C18 N1 C11 155.85(14)
C12 C11 N1 C18 -117.26(15)
C8 C11 N1 C18 120.34(15)
C12 C13 O2 C9 -30.72(18)
C14 C13 O2 C9 149.97(13)
C24 C9 O2 C13 176.04(11)
C10 C9 O2 C13 -38.19(17)
C8 C9 O2 C13 33.05(17)
O3 C24 O4 C25 -11.7(3)
C9 C24 O4 C25 168.45(14)
C26 C25 O4 C24 179.4(2)
